data_1502863
loop_
_publ_author_name
'Smith, 3rd, Amos B'
'Tong, Rongbiao'

_publ_section_title
;
 Benzyl and phenylthiomethyl silanes: a new class of bifunctional
 linchpins for type II anion relay chemistry (ARC).
;
_journal_issue 6
_journal_name_full 'Organic letters'
_journal_page_first 1260
_journal_page_last 1263
_journal_paper_doi 10.1021/ol100130x
_journal_volume 12
_journal_year 2010
_chemical_formula_sum 'C13 H20 O S Si'
_chemical_formula_weight 252.44
_space_group_IT_number 19
_symmetry_cell_setting orthorhombic
_symmetry_Int_Tables_number 19
_symmetry_space_group_name_Hall 'P 2ac 2ab'
_symmetry_space_group_name_H-M 'P 21 21 21'
_atom_sites_solution_hydrogens geom
_atom_sites_solution_primary direct
_audit_creation_method SHELXL-97
_cell_angle_alpha 90.00
_cell_angle_beta 90.00
_cell_angle_gamma 90.00
_cell_formula_units_Z 4
_cell_length_a 6.5394(11)
_cell_length_b 7.6922(12)
_cell_length_c 28.463(5)
_cell_measurement_temperature 143(1)
_cell_volume 1431.8(4)
_computing_data_collection 'CrystalClear (Rigaku, 1999)'
_computing_data_reduction 'CrystalClear (Rigaku, 1999)'
_computing_structure_refinement 'SHELXL-97 (Sheldrick, 1997)'
_computing_structure_solution 'SIR97 (Altomare, 1999)'
_diffrn_ambient_temperature 143(1)
_diffrn_measured_fraction_theta_full 0.996
_diffrn_measured_fraction_theta_max 0.996
_diffrn_measurement_device 'CCD Area Detector'
_diffrn_measurement_device_type 'Rigaku Mercury'
_diffrn_measurement_method 'phi and omega rotations'
_diffrn_radiation_monochromator graphite
_diffrn_radiation_source 'rotating anode'
_diffrn_radiation_type MoK\a
_diffrn_radiation_wavelength 0.71073
_diffrn_reflns_av_R_equivalents 0.0286
_diffrn_reflns_av_sigmaI/netI 0.0323
_diffrn_reflns_limit_h_max 7
_diffrn_reflns_limit_h_min -7
_diffrn_reflns_limit_k_max 8
_diffrn_reflns_limit_k_min -9
_diffrn_reflns_limit_l_max 33
_diffrn_reflns_limit_l_min -33
_diffrn_reflns_number 8365
_diffrn_reflns_theta_full 25.03
_diffrn_reflns_theta_max 25.03
_diffrn_reflns_theta_min 2.74
_exptl_absorpt_coefficient_mu 0.290
_exptl_absorpt_correction_T_max 1.0000
_exptl_absorpt_correction_T_min 0.7105
_exptl_absorpt_correction_type multi-scan
_exptl_crystal_density_diffrn 1.171
_exptl_crystal_density_method 'not measured'
_exptl_crystal_F_000 544
_exptl_crystal_size_max 0.42
_exptl_crystal_size_mid 0.22
_exptl_crystal_size_min 0.15
_refine_diff_density_max 0.158
_refine_diff_density_min -0.163
_refine_diff_density_rms 0.037
_refine_ls_abs_structure_details 'Flack H D (1983), Acta Cryst. A39, 876-881'
_refine_ls_abs_structure_Flack -0.02(8)
_refine_ls_extinction_method none
_refine_ls_goodness_of_fit_ref 1.074
_refine_ls_hydrogen_treatment constr
_refine_ls_matrix_type full
_refine_ls_number_parameters 149
_refine_ls_number_reflns 2511
_refine_ls_number_restraints 0
_refine_ls_restrained_S_all 1.074
_refine_ls_R_factor_all 0.0331
_refine_ls_R_factor_gt 0.0309
_refine_ls_shift/su_max 0.001
_refine_ls_shift/su_mean 0.000
_refine_ls_structure_factor_coef Fsqd
_refine_ls_weighting_details 'calc w=1/[\s^2^(Fo^2^)+(0.0320P)^2^+0.2070P] where P=(Fo^2^+2Fc^2^)/3'
_refine_ls_weighting_scheme calc
_refine_ls_wR_factor_gt 0.0684
_refine_ls_wR_factor_ref 0.0698
_reflns_number_gt 2393
_reflns_number_total 2511
_reflns_threshold_expression >2sigma(I)
_cod_data_source_file ol100130x_si_002.cif
_cod_data_source_block shelxl
_cod_depositor_comments
;
The following automatic conversions were performed:
'_atom_site_symetry_multiplicity' tag replaced with
'_atom_site_symmetry_multiplicity'.

Automatic conversion script
Id: cif_correct_tags 1440 2010-10-19 06:21:57Z saulius 
;
_cod_original_cell_volume 1431.7(4)
_cod_original_sg_symbol_H-M 'P 21 21 21 '
_cod_database_code 1502863

loop_
_symmetry_equiv_pos_as_xyz
'x, y, z'
'x+1/2, -y+1/2, -z'
'-x, y+1/2, -z+1/2'
'-x+1/2, -y, z+1/2'

loop_
_atom_site_label
_atom_site_type_symbol
_atom_site_fract_x
_atom_site_fract_y
_atom_site_fract_z
_atom_site_U_iso_or_equiv
_atom_site_adp_type
_atom_site_occupancy
_atom_site_symmetry_multiplicity
_atom_site_calc_flag
_atom_site_refinement_flags
C1 C 0.1505(3) 0.2393(2) 0.38074(7) 0.0258(4) Uani 1 1 d .
H1 H 0.1789 0.1731 0.4094 0.034 Uiso 1 1 calc R
C2 C 0.3384(3) 0.3574(3) 0.37280(7) 0.0306(5) Uani 1 1 d .
H2a H 0.3526 0.4343 0.3996 0.041 Uiso 1 1 calc R
H2b H 0.4598 0.2851 0.3715 0.041 Uiso 1 1 calc R
C3 C 0.3288(3) 0.4652(3) 0.32914(7) 0.0336(5) Uani 1 1 d .
H3 H 0.2090 0.5410 0.3263 0.045 Uiso 1 1 calc R
C4 C 0.5125(4) 0.5239(3) 0.30453(8) 0.0379(5) Uani 1 1 d .
H4a H 0.5060 0.6341 0.2880 0.050 Uiso 1 1 calc R
H4b H 0.6440 0.4978 0.3187 0.050 Uiso 1 1 calc R
C5 C -0.0559(3) 0.4381(2) 0.45111(6) 0.0264(4) Uani 1 1 d .
C6 C 0.0876(4) 0.3806(3) 0.48329(6) 0.0327(5) Uani 1 1 d .
H6 H 0.1850 0.2991 0.4743 0.044 Uiso 1 1 calc R
C7 C 0.0869(4) 0.4435(3) 0.52886(7) 0.0376(5) Uani 1 1 d .
H7 H 0.1832 0.4034 0.5503 0.050 Uiso 1 1 calc R
C8 C -0.0559(4) 0.5656(3) 0.54260(7) 0.0362(5) Uani 1 1 d .
H8 H -0.0548 0.6085 0.5731 0.048 Uiso 1 1 calc R
C9 C -0.2004(4) 0.6237(3) 0.51089(7) 0.0378(5) Uani 1 1 d .
H9 H -0.2981 0.7045 0.5202 0.050 Uiso 1 1 calc R
C10 C -0.1998(3) 0.5615(3) 0.46516(7) 0.0328(5) Uani 1 1 d .
H10 H -0.2958 0.6023 0.4437 0.044 Uiso 1 1 calc R
C11 C -0.0439(4) 0.1704(3) 0.28202(7) 0.0419(6) Uani 1 1 d .
H11a H 0.0445 0.2547 0.2677 0.063 Uiso 1 1 calc R
H11b H -0.1675 0.2263 0.2922 0.063 Uiso 1 1 calc R
H11c H -0.0765 0.0813 0.2596 0.063 Uiso 1 1 calc R
C12 C 0.3296(4) -0.0355(3) 0.31525(7) 0.0382(6) Uani 1 1 d .
H12a H 0.3031 -0.1123 0.2894 0.057 Uiso 1 1 calc R
H12b H 0.3839 -0.1008 0.3411 0.057 Uiso 1 1 calc R
H12c H 0.4267 0.0513 0.3058 0.057 Uiso 1 1 calc R
C13 C -0.0844(4) -0.0926(3) 0.36109(8) 0.0476(6) Uani 1 1 d .
H13a H -0.1035 -0.1883 0.3399 0.071 Uiso 1 1 calc R
H13b H -0.2143 -0.0402 0.3679 0.071 Uiso 1 1 calc R
H13c H -0.0239 -0.1339 0.3897 0.071 Uiso 1 1 calc R
O1 O 0.3955(3) 0.38139(19) 0.28607(5) 0.0424(4) Uani 1 1 d .
S1 S -0.07918(8) 0.36253(6) 0.392375(15) 0.02893(14) Uani 1 1 d .
Si1 Si 0.08736(10) 0.07163(7) 0.333478(18) 0.02919(15) Uani 1 1 d .

loop_
_atom_site_aniso_label
_atom_site_aniso_U_11
_atom_site_aniso_U_22
_atom_site_aniso_U_33
_atom_site_aniso_U_23
_atom_site_aniso_U_13
_atom_site_aniso_U_12
C1 0.0239(10) 0.0279(10) 0.0255(10) 0.0015(8) -0.0003(7) 0.0037(9)
C2 0.0291(11) 0.0342(11) 0.0285(9) -0.0029(10) -0.0007(8) 0.0021(10)
C3 0.0303(12) 0.0318(11) 0.0387(11) 0.0006(10) 0.0020(9) 0.0052(10)
C4 0.0388(13) 0.0327(12) 0.0422(12) -0.0003(10) 0.0051(10) -0.0003(10)
C5 0.0282(11) 0.0256(10) 0.0254(9) 0.0017(8) 0.0007(8) -0.0015(10)
C6 0.0373(12) 0.0328(11) 0.0281(9) 0.0002(8) -0.0011(9) 0.0058(12)
C7 0.0468(13) 0.0373(11) 0.0287(10) 0.0028(9) -0.0066(10) -0.0010(13)
C8 0.0495(14) 0.0343(11) 0.0247(9) -0.0026(9) 0.0045(10) -0.0051(12)
C9 0.0453(13) 0.0351(12) 0.0329(11) -0.0057(10) 0.0089(10) 0.0032(11)
C10 0.0333(12) 0.0334(11) 0.0318(10) -0.0015(10) 0.0012(9) 0.0048(10)
C11 0.0484(15) 0.0408(13) 0.0364(11) -0.0081(10) -0.0115(10) 0.0042(12)
C12 0.0466(14) 0.0349(12) 0.0331(11) -0.0055(10) 0.0016(10) 0.0089(11)
C13 0.0516(15) 0.0419(13) 0.0494(13) -0.0064(10) 0.0051(13) -0.0099(14)
O1 0.0567(10) 0.0397(8) 0.0308(7) 0.0005(6) 0.0051(7) -0.0089(9)
S1 0.0268(3) 0.0351(3) 0.0249(2) -0.0031(2) -0.0019(2) 0.0057(3)
Si1 0.0336(3) 0.0270(3) 0.0269(3) -0.0028(2) -0.0008(3) 0.0029(3)

loop_
_atom_type_symbol
_atom_type_description
_atom_type_scat_dispersion_real
_atom_type_scat_dispersion_imag
_atom_type_scat_source
C C 0.0033 0.0016 'International Tables Vol C Tables 4.2.6.8 and 6.1.1.4'
H H 0.0000 0.0000 'International Tables Vol C Tables 4.2.6.8 and 6.1.1.4'
O O 0.0106 0.0060 'International Tables Vol C Tables 4.2.6.8 and 6.1.1.4'
S S 0.1246 0.1234 'International Tables Vol C Tables 4.2.6.8 and 6.1.1.4'
Si Si 0.0817 0.0704 'International Tables Vol C Tables 4.2.6.8 and 6.1.1.4'

loop_
_geom_angle_atom_site_label_1
_geom_angle_atom_site_label_2
_geom_angle_atom_site_label_3
_geom_angle
C2 C1 S1 112.30(13)
C2 C1 Si1 117.80(13)
S1 C1 Si1 107.68(9)
C3 C2 C1 114.48(16)
O1 C3 C4 59.07(13)
O1 C3 C2 116.27(17)
C4 C3 C2 122.35(19)
O1 C4 C3 60.12(14)
C6 C5 C10 119.02(18)
C6 C5 S1 125.19(15)
C10 C5 S1 115.76(15)
C7 C6 C5 120.4(2)
C8 C7 C6 120.4(2)
C7 C8 C9 119.85(18)
C8 C9 C10 120.0(2)
C9 C10 C5 120.37(19)
C4 O1 C3 60.80(13)
C5 S1 C1 105.84(9)
C12 Si1 C11 110.77(10)
C12 Si1 C13 109.31(11)
C11 Si1 C13 109.31(12)
C12 Si1 C1 108.16(9)
C11 Si1 C1 112.27(9)
C13 Si1 C1 106.92(9)

loop_
_geom_bond_atom_site_label_1
_geom_bond_atom_site_label_2
_geom_bond_distance
C1 C2 1.545(3)
C1 S1 1.8070(19)
C1 Si1 1.909(2)
C2 C3 1.495(3)
C3 O1 1.452(2)
C3 C4 1.462(3)
C4 O1 1.437(3)
C5 C6 1.384(3)
C5 C10 1.395(3)
C5 S1 1.7766(18)
C6 C7 1.385(3)
C7 C8 1.381(3)
C8 C9 1.381(3)
C9 C10 1.387(3)
C11 Si1 1.860(2)
C12 Si1 1.859(2)
C13 Si1 1.864(2)
